data_7211361
loop_
_publ_author_name
'Jiang, Lu'
'Wang, Zhe'
'Bai, Shi-Qiang'
'Hor, T. S. Andy'

_publ_section_title
;
 Tuning the Zn(ii) coordination assembly by adjusting the spacers of
 2-pyridylthiomethyl functionalized 1,2,3-triazoles
;
_journal_issue 48
_journal_name_full CrystEngComm
_journal_page_first 10451
_journal_paper_doi 10.1039/c3ce41385c
_journal_volume 15
_journal_year 2013
_chemical_formula_sum 'C42 H48 Cl4 N16 S4 Zn2'
_chemical_formula_weight 1177.74
_chemical_name_systematic
; 
 ? 
;
_space_group_IT_number 14
_symmetry_cell_setting monoclinic
_symmetry_space_group_name_Hall '-P 2yn'
_symmetry_space_group_name_H-M 'P 1 21/n 1'
_atom_sites_solution_hydrogens geom
_atom_sites_solution_primary direct
_atom_sites_solution_secondary difmap
_audit_creation_method SHELXL-97
_cell_angle_alpha 90.00
_cell_angle_beta 107.922(3)
_cell_angle_gamma 90.00
_cell_formula_units_Z 2
_cell_length_a 11.1507(15)
_cell_length_b 16.620(2)
_cell_length_c 14.0288(19)
_cell_measurement_reflns_used 906
_cell_measurement_temperature 100(2)
_cell_measurement_theta_max 27.37
_cell_measurement_theta_min 2.45
_cell_volume 2473.7(6)
_computing_cell_refinement 'Bruker SMART'
_computing_data_collection 'Bruker SMART'
_computing_data_reduction 'Bruker SAINT'
_computing_molecular_graphics 'Bruker SHELXTL'
_computing_publication_material 'Bruker SHELXTL'
_computing_structure_refinement 'SHELXL-97 (Sheldrick, 1997)'
_computing_structure_solution 'SHELXS-97 (Sheldrick, 1990)'
_diffrn_ambient_temperature 100(2)
_diffrn_measured_fraction_theta_full 0.998
_diffrn_measured_fraction_theta_max 0.998
_diffrn_measurement_device_type 'CCD area detector'
_diffrn_measurement_method 'phi and omega scans'
_diffrn_radiation_monochromator graphite
_diffrn_radiation_source 'fine-focus sealed tube'
_diffrn_radiation_type MoK\a
_diffrn_radiation_wavelength 0.71073
_diffrn_reflns_av_R_equivalents 0.0323
_diffrn_reflns_av_sigmaI/netI 0.0366
_diffrn_reflns_limit_h_max 14
_diffrn_reflns_limit_h_min -14
_diffrn_reflns_limit_k_max 21
_diffrn_reflns_limit_k_min -21
_diffrn_reflns_limit_l_max 10
_diffrn_reflns_limit_l_min -18
_diffrn_reflns_number 17259
_diffrn_reflns_theta_full 27.50
_diffrn_reflns_theta_max 27.50
_diffrn_reflns_theta_min 2.28
_exptl_absorpt_coefficient_mu 1.406
_exptl_absorpt_correction_T_max 0.8275
_exptl_absorpt_correction_T_min 0.7027
_exptl_absorpt_correction_type multi-scan
_exptl_absorpt_process_details 'Sadabs, (Sheldrick 2008)'
_exptl_crystal_colour Colourless
_exptl_crystal_density_diffrn 1.581
_exptl_crystal_density_meas ?
_exptl_crystal_density_method 'not measured'
_exptl_crystal_description Block
_exptl_crystal_F_000 1208
_exptl_crystal_size_max 0.27
_exptl_crystal_size_mid 0.21
_exptl_crystal_size_min 0.14
_refine_diff_density_max 0.578
_refine_diff_density_min -0.291
_refine_diff_density_rms 0.082
_refine_ls_extinction_method none
_refine_ls_goodness_of_fit_ref 1.035
_refine_ls_hydrogen_treatment constr
_refine_ls_matrix_type full
_refine_ls_number_parameters 307
_refine_ls_number_reflns 5675
_refine_ls_number_restraints 0
_refine_ls_restrained_S_all 1.035
_refine_ls_R_factor_all 0.0418
_refine_ls_R_factor_gt 0.0341
_refine_ls_shift/su_max 0.002
_refine_ls_shift/su_mean 0.000
_refine_ls_structure_factor_coef Fsqd
_refine_ls_weighting_details 'calc w=1/[\s^2^(Fo^2^)+(0.0490P)^2^+0.4539P] where P=(Fo^2^+2Fc^2^)/3'
_refine_ls_weighting_scheme calc
_refine_ls_wR_factor_gt 0.0831
_refine_ls_wR_factor_ref 0.0865
_reflns_number_gt 4835
_reflns_number_total 5675
_reflns_threshold_expression >2sigma(I)
_cod_data_source_file c3ce41385c.txt
_cod_data_source_block c329
_cod_depositor_comments
;
The following automatic conversions were performed:

'_symmetry_cell_setting' value 'Monoclinic' changed to 'monoclinic'
according to /home/saulius/struct/CIF-dictionaries/cif_core.dic
dictionary named 'cif_core.dic' version 2.4.2 from
2011-04-26.

'_exptl_absorpt_correction_type' value 'Multi-scan'
changed to 'multi-scan' according to
/home/saulius/struct/CIF-dictionaries/cif_core.dic dictionary named
'cif_core.dic' version 2.4.2 from 2011-04-26.

Automatic conversion script
Id: cif_fix_values 1891 2012-01-12 08:04:46Z andrius 

The following automatic conversions were performed:

'_exptl_crystal_density_meas' value 'Not Measured' was changed to '?'
- the value is perceived as not measured.

Automatic conversion script
Id: cif_fix_values 3008 2015-01-20 13:52:24Z robertas 
;
_cod_original_cell_volume 2473.8(6)
_cod_original_sg_symbol_H-M P2(1)/n
_cod_database_code 7211361

loop_
_symmetry_equiv_pos_as_xyz
'x, y, z'
'-x+1/2, y+1/2, -z+1/2'
'-x, -y, -z'
'x-1/2, -y-1/2, z-1/2'

loop_
_atom_site_label
_atom_site_type_symbol
_atom_site_fract_x
_atom_site_fract_y
_atom_site_fract_z
_atom_site_U_iso_or_equiv
_atom_site_adp_type
_atom_site_occupancy
_atom_site_symmetry_multiplicity
_atom_site_calc_flag
_atom_site_refinement_flags
Zn1 Zn 0.84956(2) 1.094491(13) 0.265194(18) 0.01478(8) Uani 1 1 d .
Cl1 Cl 0.97985(5) 1.18628(3) 0.35688(4) 0.02089(12) Uani 1 1 d .
Cl2 Cl 0.82471(5) 1.09168(3) 0.10225(4) 0.02094(12) Uani 1 1 d .
S1 S 1.17923(5) 1.00733(3) 0.30605(4) 0.01804(12) Uani 1 1 d .
S2 S 0.51571(5) 0.88171(4) 0.96763(4) 0.02219(12) Uani 1 1 d .
N1 N 0.88876(15) 0.98244(10) 0.32820(12) 0.0158(3) Uani 1 1 d .
N2 N 0.79168(16) 0.93278(10) 0.31390(13) 0.0177(4) Uani 1 1 d .
N3 N 0.83971(16) 0.86426(10) 0.35888(13) 0.0172(4) Uani 1 1 d .
N4 N 1.20350(16) 0.84778(10) 0.33001(13) 0.0188(4) Uani 1 1 d .
N5 N 0.44373(16) 0.85872(10) 0.62549(13) 0.0176(4) Uani 1 1 d .
N6 N 0.32365(15) 0.85659(11) 0.62404(13) 0.0183(4) Uani 1 1 d .
N7 N 0.32145(16) 0.89013(10) 0.70929(13) 0.0165(3) Uani 1 1 d .
N8 N 0.73308(17) 0.91542(10) 0.92955(14) 0.0193(4) Uani 1 1 d .
C1 C 0.96536(19) 0.86886(12) 0.40145(16) 0.0186(4) Uani 1 1 d .
H1 H 1.0203 0.8279 0.4374 0.022 Uiso 1 1 calc R
C2 C 0.99689(18) 0.94516(12) 0.38181(15) 0.0161(4) Uani 1 1 d .
C3 C 1.12210(18) 0.98568(12) 0.41123(15) 0.0180(4) Uani 1 1 d .
H3A H 1.1841 0.9509 0.4593 0.022 Uiso 1 1 calc R
H3B H 1.1160 1.0367 0.4459 0.022 Uiso 1 1 calc R
C4 C 1.21919(18) 0.90970(12) 0.27468(16) 0.0159(4) Uani 1 1 d .
C5 C 1.26467(19) 0.90228(13) 0.19288(16) 0.0189(4) Uani 1 1 d .
H5 H 1.2738 0.9482 0.1553 0.023 Uiso 1 1 calc R
C6 C 1.29603(19) 0.82668(13) 0.16802(16) 0.0215(4) Uani 1 1 d .
H6 H 1.3286 0.8195 0.1135 0.026 Uiso 1 1 calc R
C7 C 1.27924(19) 0.76125(13) 0.22399(17) 0.0229(5) Uani 1 1 d .
H7 H 1.2990 0.7084 0.2080 0.027 Uiso 1 1 calc R
C8 C 1.2334(2) 0.77449(13) 0.30333(17) 0.0220(4) Uani 1 1 d .
H8 H 1.2222 0.7294 0.3413 0.026 Uiso 1 1 calc R
C9 C 0.7568(2) 0.79624(12) 0.36317(16) 0.0200(4) Uani 1 1 d .
H9A H 0.8081 0.7466 0.3808 0.024 Uiso 1 1 calc R
H9B H 0.6948 0.7882 0.2962 0.024 Uiso 1 1 calc R
C10 C 0.68671(19) 0.80992(12) 0.43983(15) 0.0176(4) Uani 1 1 d .
H10A H 0.6572 0.7574 0.4573 0.021 Uiso 1 1 calc R
H10B H 0.7461 0.8327 0.5016 0.021 Uiso 1 1 calc R
C11 C 0.57405(19) 0.86610(13) 0.40280(16) 0.0195(4) Uani 1 1 d .
H11A H 0.5061 0.8378 0.3513 0.023 Uiso 1 1 calc R
H11B H 0.5992 0.9134 0.3705 0.023 Uiso 1 1 calc R
C12 C 0.5225(2) 0.89509(12) 0.48568(16) 0.0191(4) Uani 1 1 d .
H12A H 0.5885 0.9268 0.5347 0.023 Uiso 1 1 calc R
H12B H 0.4501 0.9313 0.4562 0.023 Uiso 1 1 calc R
C13 C 0.48036(19) 0.82706(13) 0.54052(15) 0.0182(4) Uani 1 1 d .
H13A H 0.4079 0.7987 0.4937 0.022 Uiso 1 1 calc R
H13B H 0.5499 0.7879 0.5652 0.022 Uiso 1 1 calc R
C14 C 0.51845(19) 0.89328(12) 0.70979(16) 0.0193(4) Uani 1 1 d .
H14 H 0.6068 0.9018 0.7276 0.023 Uiso 1 1 calc R
C15 C 0.43976(19) 0.91356(12) 0.76458(16) 0.0173(4) Uani 1 1 d .
C16 C 0.46595(19) 0.95221(13) 0.86335(16) 0.0198(4) Uani 1 1 d .
H16A H 0.3890 0.9804 0.8664 0.024 Uiso 1 1 calc R
H16B H 0.5327 0.9931 0.8708 0.024 Uiso 1 1 calc R
C17 C 0.6818(2) 0.88267(13) 0.99431(16) 0.0195(4) Uani 1 1 d .
C18 C 0.7520(2) 0.84902(14) 1.08523(17) 0.0255(5) Uani 1 1 d .
H18 H 0.7117 0.8253 1.1289 0.031 Uiso 1 1 calc R
C19 C 0.8821(2) 0.85106(14) 1.11030(17) 0.0285(5) Uani 1 1 d .
H19 H 0.9328 0.8294 1.1722 0.034 Uiso 1 1 calc R
C20 C 0.9375(2) 0.88504(14) 1.04414(17) 0.0253(5) Uani 1 1 d .
H20 H 1.0266 0.8872 1.0596 0.030 Uiso 1 1 calc R
C21 C 0.8599(2) 0.91559(13) 0.95540(17) 0.0218(5) Uani 1 1 d .
H21 H 0.8980 0.9382 0.9096 0.026 Uiso 1 1 calc R

loop_
_atom_site_aniso_label
_atom_site_aniso_U_11
_atom_site_aniso_U_22
_atom_site_aniso_U_33
_atom_site_aniso_U_23
_atom_site_aniso_U_13
_atom_site_aniso_U_12
Zn1 0.01376(12) 0.01532(13) 0.01710(14) 0.00112(8) 0.00747(9) -0.00019(8)
Cl1 0.0184(2) 0.0212(3) 0.0233(3) -0.0021(2) 0.00680(19) -0.00414(19)
Cl2 0.0261(3) 0.0213(3) 0.0186(3) 0.00109(19) 0.0116(2) 0.00150(19)
S1 0.0169(2) 0.0160(2) 0.0237(3) 0.00086(19) 0.0099(2) -0.00114(18)
S2 0.0204(3) 0.0305(3) 0.0172(3) -0.0030(2) 0.0081(2) -0.0064(2)
N1 0.0163(8) 0.0165(8) 0.0172(9) 0.0002(7) 0.0091(7) -0.0018(6)
N2 0.0191(8) 0.0157(8) 0.0215(9) 0.0006(7) 0.0112(7) -0.0014(7)
N3 0.0217(9) 0.0144(8) 0.0194(9) 0.0002(7) 0.0122(7) -0.0003(7)
N4 0.0179(8) 0.0191(9) 0.0200(9) 0.0014(7) 0.0070(7) -0.0008(7)
N5 0.0150(8) 0.0221(9) 0.0174(9) -0.0003(7) 0.0077(7) 0.0001(7)
N6 0.0154(8) 0.0229(9) 0.0186(9) -0.0002(7) 0.0079(7) 0.0015(7)
N7 0.0161(8) 0.0197(9) 0.0143(8) -0.0013(7) 0.0052(7) -0.0005(6)
N8 0.0200(9) 0.0189(9) 0.0195(9) -0.0016(7) 0.0067(7) -0.0025(7)
C1 0.0207(10) 0.0195(10) 0.0188(10) 0.0013(8) 0.0110(8) 0.0028(8)
C2 0.0167(9) 0.0195(10) 0.0146(10) -0.0011(8) 0.0086(8) 0.0010(8)
C3 0.0171(9) 0.0200(10) 0.0185(10) -0.0022(8) 0.0080(8) 0.0002(8)
C4 0.0117(9) 0.0184(10) 0.0173(10) -0.0003(8) 0.0041(8) -0.0001(7)
C5 0.0156(9) 0.0238(11) 0.0170(11) 0.0034(8) 0.0047(8) 0.0006(8)
C6 0.0164(10) 0.0296(12) 0.0190(11) -0.0010(9) 0.0061(8) 0.0016(8)
C7 0.0192(10) 0.0191(10) 0.0304(12) -0.0059(9) 0.0076(9) 0.0012(8)
C8 0.0214(10) 0.0183(10) 0.0270(12) 0.0023(9) 0.0087(9) -0.0008(8)
C9 0.0253(11) 0.0144(10) 0.0259(11) -0.0020(8) 0.0159(9) -0.0033(8)
C10 0.0198(10) 0.0169(10) 0.0190(10) 0.0013(8) 0.0104(8) -0.0014(8)
C11 0.0173(10) 0.0239(11) 0.0184(10) 0.0030(8) 0.0067(8) -0.0015(8)
C12 0.0179(10) 0.0193(10) 0.0218(11) 0.0027(8) 0.0088(8) 0.0013(8)
C13 0.0191(10) 0.0202(10) 0.0175(10) -0.0025(8) 0.0091(8) 0.0000(8)
C14 0.0156(10) 0.0208(10) 0.0226(11) -0.0021(8) 0.0077(8) -0.0010(8)
C15 0.0151(9) 0.0175(10) 0.0195(11) 0.0017(8) 0.0054(8) -0.0003(7)
C16 0.0160(9) 0.0202(10) 0.0248(11) -0.0021(9) 0.0086(8) -0.0007(8)
C17 0.0222(10) 0.0203(10) 0.0163(10) -0.0066(8) 0.0066(8) -0.0030(8)
C18 0.0311(12) 0.0267(12) 0.0204(11) 0.0022(9) 0.0104(9) 0.0004(9)
C19 0.0333(13) 0.0286(12) 0.0199(12) 0.0030(9) 0.0026(9) 0.0060(10)
C20 0.0208(11) 0.0257(11) 0.0270(12) -0.0034(9) 0.0037(9) 0.0015(9)
C21 0.0208(10) 0.0204(11) 0.0249(12) -0.0002(8) 0.0081(9) -0.0009(8)

loop_
_atom_type_symbol
_atom_type_description
_atom_type_scat_dispersion_real
_atom_type_scat_dispersion_imag
_atom_type_scat_source
C C 0.0033 0.0016 'International Tables Vol C Tables 4.2.6.8 and 6.1.1.4'
H H 0.0000 0.0000 'International Tables Vol C Tables 4.2.6.8 and 6.1.1.4'
N N 0.0061 0.0033 'International Tables Vol C Tables 4.2.6.8 and 6.1.1.4'
S S 0.1246 0.1234 'International Tables Vol C Tables 4.2.6.8 and 6.1.1.4'
Cl Cl 0.1484 0.1585 'International Tables Vol C Tables 4.2.6.8 and 6.1.1.4'
Zn Zn 0.2839 1.4301 'International Tables Vol C Tables 4.2.6.8 and 6.1.1.4'

loop_
_geom_angle_atom_site_label_1
_geom_angle_atom_site_label_2
_geom_angle_atom_site_label_3
_geom_angle
_geom_angle_site_symmetry_1
_geom_angle_site_symmetry_3
N1 Zn1 N7 97.10(7) . 3_676
N1 Zn1 Cl2 111.58(5) . .
N7 Zn1 Cl2 110.66(5) 3_676 .
N1 Zn1 Cl1 111.05(5) . .
N7 Zn1 Cl1 106.81(5) 3_676 .
Cl2 Zn1 Cl1 117.59(2) . .
C4 S1 C3 101.43(10) . .
C17 S2 C16 101.76(10) . .
N2 N1 C2 110.12(16) . .
N2 N1 Zn1 116.38(12) . .
C2 N1 Zn1 133.49(14) . .
N1 N2 N3 105.66(16) . .
N2 N3 C1 111.94(17) . .
N2 N3 C9 120.65(17) . .
C1 N3 C9 127.31(18) . .
C4 N4 C8 116.67(19) . .
N6 N5 C14 111.80(17) . .
N6 N5 C13 120.41(16) . .
C14 N5 C13 127.78(17) . .
N7 N6 N5 105.80(16) . .
N6 N7 C15 110.45(17) . .
N6 N7 Zn1 118.91(12) . 3_676
C15 N7 Zn1 130.52(14) . 3_676
C17 N8 C21 116.96(19) . .
N3 C1 C2 105.11(18) . .
N1 C2 C1 107.17(17) . .
N1 C2 C3 122.94(18) . .
C1 C2 C3 129.88(19) . .
C2 C3 S1 113.46(14) . .
N4 C4 C5 123.84(19) . .
N4 C4 S1 118.30(16) . .
C5 C4 S1 117.87(16) . .
C6 C5 C4 118.3(2) . .
C5 C6 C7 118.9(2) . .
C8 C7 C6 118.7(2) . .
N4 C8 C7 123.7(2) . .
N3 C9 C10 112.19(16) . .
C11 C10 C9 113.46(17) . .
C10 C11 C12 113.48(17) . .
C13 C12 C11 113.48(17) . .
N5 C13 C12 110.49(17) . .
N5 C14 C15 105.46(18) . .
N7 C15 C14 106.49(18) . .
N7 C15 C16 122.42(18) . .
C14 C15 C16 131.09(19) . .
C15 C16 S2 113.46(15) . .
N8 C17 C18 123.5(2) . .
N8 C17 S2 120.03(16) . .
C18 C17 S2 116.51(17) . .
C19 C18 C17 118.2(2) . .
C20 C19 C18 119.3(2) . .
C21 C20 C19 118.1(2) . .
N8 C21 C20 124.0(2) . .

loop_
_geom_bond_atom_site_label_1
_geom_bond_atom_site_label_2
_geom_bond_distance
_geom_bond_site_symmetry_2
Zn1 N1 2.0501(17) .
Zn1 N7 2.0615(17) 3_676
Zn1 Cl2 2.2169(6) .
Zn1 Cl1 2.2231(6) .
S1 C4 1.774(2) .
S1 C3 1.814(2) .
S2 C17 1.773(2) .
S2 C16 1.822(2) .
N1 N2 1.326(2) .
N1 C2 1.358(3) .
N2 N3 1.332(2) .
N3 C1 1.346(3) .
N3 C9 1.473(3) .
N4 C4 1.333(3) .
N4 C8 1.346(3) .
N5 N6 1.333(2) .
N5 C14 1.348(3) .
N5 C13 1.471(2) .
N6 N7 1.327(2) .
N7 C15 1.365(3) .
N7 Zn1 2.0615(17) 3_676
N8 C17 1.330(3) .
N8 C21 1.347(3) .
C1 C2 1.366(3) .
C2 C3 1.489(3) .
C4 C5 1.396(3) .
C5 C6 1.378(3) .
C6 C7 1.387(3) .
C7 C8 1.378(3) .
C9 C10 1.529(3) .
C10 C11 1.523(3) .
C11 C12 1.525(3) .
C12 C13 1.521(3) .
C14 C15 1.374(3) .
C15 C16 1.473(3) .
C17 C18 1.392(3) .
C18 C19 1.384(3) .
C19 C20 1.384(3) .
C20 C21 1.376(3) .
